data_4327419
loop_
_publ_author_name
'Dipesh Ghosh'
'Nabanita Kundu'
'Goutam Maity'
'Ki-Young Choi'
'Andrea Caneschi'
'Akira Endo'
'Muktimoy Chaudhury'

_publ_contact_author_address
; Department of Inorganic Chemistry
  Indian Association for the Cultivation of Science
  Kolkata 700 032
  India
;
_publ_contact_author_email icmc@mahendra.iacs.res.in
_publ_contact_author_name 'Dr Muktimoy Chaudhury'
_publ_section_title
;
 Synthesis, Structure, Magnetism, and Spectroscopic Properties of
 Heterobinuclear Copper(II)-Zinc(II) Complexes and Their
 Copper(II)-Copper(II) Analogues in Asymmetric Ligand Environments
;
_journal_name_full 'Inorganic Chemistry'
_journal_page_first 6015
_journal_page_last 6023
_journal_paper_doi 10.1021/ic049449+
_journal_volume 43
_journal_year 2004
_chemical_formula_moiety 'C47 H51 B Cu N8 O S2 Zn'
_chemical_formula_sum 'C47 H51 B Cu N8 O S2 Zn'
_chemical_formula_weight 947.80
_chemical_name_systematic
;
 ?
;
_space_group_IT_number 14
_symmetry_cell_setting monoclinic
_symmetry_space_group_name_Hall '-P 2yn'
_symmetry_space_group_name_H-M 'P 1 21/n 1'
_atom_sites_solution_hydrogens geom
_atom_sites_solution_primary direct
_atom_sites_solution_secondary difmap
_audit_creation_method SHELXL-97
_cell_angle_alpha 90.00
_cell_angle_beta 90.434(11)
_cell_angle_gamma 90.00
_cell_formula_units_Z 4
_cell_length_a 18.882(3)
_cell_length_b 25.000(5)
_cell_length_c 9.6413(12)
_cell_measurement_reflns_used 25
_cell_measurement_temperature 293(2)
_cell_measurement_theta_max 11.36
_cell_measurement_theta_min 13.82
_cell_volume 4551.0(13)
_computing_cell_refinement 'CAD4 Express (Enraf Nonius, 1994)'
_computing_data_collection 'CAD4 Express (Enraf Nonius, 1994)'
_computing_data_reduction 'XCAD4 (Harms & Wocadlo, 1995)'
_computing_molecular_graphics 'Ortep-3 for Windows (Farrugia, 1997)'
_computing_publication_material 'WinGX publication routines (Farrugia, 1999)'
_computing_structure_refinement 'SHELXL-97 (Sheldrick, 1997)'
_diffrn_ambient_temperature 293(2)
_diffrn_measured_fraction_theta_full 0.999
_diffrn_measured_fraction_theta_max 0.999
_diffrn_measurement_device_type 'Enraf Nonius CAD4'
_diffrn_measurement_method 'non-profiled omega/2theta scans'
_diffrn_radiation_monochromator graphite
_diffrn_radiation_source 'fine-focus sealed tube'
_diffrn_radiation_type MoK\a
_diffrn_radiation_wavelength 0.71073
_diffrn_reflns_av_R_equivalents 0.1095
_diffrn_reflns_av_sigmaI/netI 0.2935
_diffrn_reflns_limit_h_max 22
_diffrn_reflns_limit_h_min 0
_diffrn_reflns_limit_k_max 29
_diffrn_reflns_limit_k_min 0
_diffrn_reflns_limit_l_max 11
_diffrn_reflns_limit_l_min -11
_diffrn_reflns_number 8247
_diffrn_reflns_theta_full 24.97
_diffrn_reflns_theta_max 24.97
_diffrn_reflns_theta_min 2.16
_diffrn_standards_decay_% 2
_diffrn_standards_interval_time 300
_diffrn_standards_number 3
_exptl_absorpt_coefficient_mu 1.131
_exptl_absorpt_correction_T_max 0.8054
_exptl_absorpt_correction_T_min 0.6996
_exptl_absorpt_correction_type psi-scan
_exptl_absorpt_process_details
;
 ?
;
_exptl_crystal_colour red
_exptl_crystal_density_diffrn 1.383
_exptl_crystal_description block
_exptl_crystal_F_000 1972
_exptl_crystal_size_max 0.34
_exptl_crystal_size_mid 0.33
_exptl_crystal_size_min 0.20
_refine_diff_density_max 0.392
_refine_diff_density_min -0.420
_refine_diff_density_rms 0.086
_refine_ls_extinction_method none
_refine_ls_goodness_of_fit_ref 0.998
_refine_ls_hydrogen_treatment mixed
_refine_ls_matrix_type full
_refine_ls_number_parameters 550
_refine_ls_number_reflns 7994
_refine_ls_number_restraints 0
_refine_ls_restrained_S_all 0.998
_refine_ls_R_factor_all 0.2862
_refine_ls_R_factor_gt 0.0931
_refine_ls_shift/su_max 0.000
_refine_ls_shift/su_mean 0.000
_refine_ls_structure_factor_coef Fsqd
_refine_ls_weighting_details 'calc w=1/[\s^2^(Fo^2^)+(0.0263P)^2^+0.0000P] where P=(Fo^2^+2Fc^2^)/3'
_refine_ls_weighting_scheme calc
_refine_ls_wR_factor_gt 0.1091
_refine_ls_wR_factor_ref 0.1566
_reflns_number_gt 2703
_reflns_number_total 7994
_reflns_threshold_expression >2sigma(I)
_cod_data_source_file ic0494492Bsi20040429_091240_3.cif
_cod_data_source_block Compound3
_cod_original_cell_volume 4551.2(12)
_cod_original_sg_symbol_H-M 'P 21/n'
_cod_database_code 4327419

loop_
_symmetry_equiv_pos_as_xyz
'x, y, z'
'-x+1/2, y+1/2, -z+1/2'
'-x, -y, -z'
'x-1/2, -y-1/2, z-1/2'

loop_
_atom_site_label
_atom_site_type_symbol
_atom_site_fract_x
_atom_site_fract_y
_atom_site_fract_z
_atom_site_U_iso_or_equiv
_atom_site_adp_type
_atom_site_occupancy
_atom_site_symmetry_multiplicity
_atom_site_calc_flag
_atom_site_refinement_flags
Zn Zn 0.71801(6) 0.04395(5) 0.57311(12) 0.0512(4) Uani 1 1 d .
Cu Cu 0.88325(6) 0.01346(5) 0.68420(13) 0.0468(4) Uani 1 1 d .
S1 S 1.10664(15) -0.04569(14) 0.8981(3) 0.0761(10) Uani 1 1 d .
S2 S 0.95725(14) -0.04109(12) 0.7966(3) 0.0655(9) Uani 1 1 d .
O1 O 0.8187(3) 0.0569(3) 0.5782(7) 0.064(2) Uani 1 1 d .
B B 0.5401(6) -0.2178(5) 0.7937(13) 0.046(3) Uani 1 1 d .
N1 N 0.7317(4) -0.0172(3) 0.7029(8) 0.045(2) Uani 1 1 d .
N2 N 0.7991(4) -0.0263(3) 0.7523(9) 0.053(3) Uani 1 1 d .
N3 N 0.9553(4) 0.0608(3) 0.6094(8) 0.047(2) Uani 1 1 d .
N4 N 0.6830(4) 0.0216(5) 0.3842(9) 0.061(3) Uani 1 1 d .
N5 N 0.6928(4) 0.0581(5) 0.2794(11) 0.056(3) Uani 1 1 d .
N6 N 0.7312(5) 0.1256(4) 0.4361(10) 0.059(3) Uani 1 1 d .
N7 N 0.6459(5) 0.1481(5) 0.6081(10) 0.073(3) Uani 1 1 d .
N8 N 0.6486(5) 0.0972(4) 0.6577(9) 0.062(3) Uani 1 1 d .
C1 C 1.0627(6) -0.0983(5) 0.9848(12) 0.113(5) Uani 1 1 d .
HC1A H 1.0961 -0.1176 1.0412 0.170 Uiso 1 1 calc R
HC1B H 1.0419 -0.1221 0.9178 0.170 Uiso 1 1 calc R
HC1C H 1.0262 -0.0837 1.0424 0.170 Uiso 1 1 calc R
C2 C 1.0410(5) -0.0134(4) 0.7986(10) 0.052(3) Uani 1 1 d .
C3 C 1.0626(6) 0.0302(5) 0.7245(11) 0.056(3) Uani 1 1 d .
C4 C 1.1395(5) 0.0501(4) 0.7314(12) 0.075(4) Uani 1 1 d .
HC4A H 1.1485 0.0696 0.8167 0.090 Uiso 1 1 calc R
HC4B H 1.1726 0.0205 0.7255 0.090 Uiso 1 1 calc R
C5 C 1.1454(5) 0.0862(5) 0.6071(12) 0.073(4) Uani 1 1 d .
HC5A H 1.1648 0.0668 0.5290 0.088 Uiso 1 1 calc R
HC5B H 1.1763 0.1163 0.6278 0.088 Uiso 1 1 calc R
C6 C 1.0712(5) 0.1057(4) 0.5733(11) 0.065(3) Uani 1 1 d .
HC6A H 1.0625 0.1404 0.6151 0.079 Uiso 1 1 calc R
HC6B H 1.0641 0.1085 0.4739 0.079 Uiso 1 1 calc R
C7 C 1.0230(6) 0.0636(4) 0.6345(11) 0.052(3) Uani 1 1 d .
C8 C 0.9248(5) 0.0975(4) 0.5072(11) 0.057(3) Uani 1 1 d .
HC8A H 0.9357 0.0851 0.4145 0.068 Uiso 1 1 calc R
HC8B H 0.9452 0.1328 0.5191 0.068 Uiso 1 1 calc R
C9 C 0.8472(6) 0.1003(5) 0.5246(13) 0.085(4) Uani 1 1 d .
HC9 H 0.8428 0.1259 0.6010 0.102 Uiso 1 1 calc R
C10 C 0.8090(5) 0.1279(4) 0.4115(11) 0.067(4) Uani 1 1 d .
H10A H 0.8198 0.1109 0.3237 0.081 Uiso 1 1 calc R
H10B H 0.8242 0.1649 0.4069 0.081 Uiso 1 1 calc R
C11 C 0.7032(7) 0.1675(5) 0.5215(12) 0.080(4) Uani 1 1 d .
H11A H 0.6858 0.1963 0.4628 0.096 Uiso 1 1 calc R
H11B H 0.7407 0.1818 0.5799 0.096 Uiso 1 1 calc R
C12 C 0.5916(8) 0.1765(6) 0.6634(15) 0.122(6) Uani 1 1 d .
HC12 H 0.5793 0.2120 0.6474 0.146 Uiso 1 1 calc R
C13 C 0.5588(8) 0.1392(8) 0.7504(14) 0.128(7) Uani 1 1 d .
HC13 H 0.5192 0.1465 0.8041 0.154 Uiso 1 1 calc R
C14 C 0.5921(7) 0.0909(6) 0.7463(12) 0.096(5) Uani 1 1 d .
HC14 H 0.5794 0.0600 0.7936 0.115 Uiso 1 1 calc R
C15 C 0.6895(5) 0.1150(5) 0.3134(12) 0.070(4) Uani 1 1 d .
H15A H 0.7075 0.1359 0.2365 0.084 Uiso 1 1 calc R
H15B H 0.6408 0.1254 0.3289 0.084 Uiso 1 1 calc R
C16 C 0.6902(6) 0.0343(7) 0.1537(14) 0.079(5) Uani 1 1 d .
C17 C 0.7006(6) 0.0680(5) 0.0234(12) 0.126(6) Uani 1 1 d .
H17A H 0.7062 0.1049 0.0489 0.190 Uiso 1 1 calc R
H17B H 0.6599 0.0643 -0.0363 0.190 Uiso 1 1 calc R
H17C H 0.7421 0.0560 -0.0244 0.190 Uiso 1 1 calc R
C18 C 0.6793(6) -0.0181(6) 0.1760(15) 0.077(4) Uani 1 1 d .
HC18 H 0.6757 -0.0448 0.1091 0.092 Uiso 1 1 calc R
C19 C 0.6747(6) -0.0244(6) 0.3171(16) 0.069(4) Uani 1 1 d .
C20 C 0.6631(6) -0.0755(5) 0.3928(12) 0.101(5) Uani 1 1 d .
H20A H 0.6624 -0.0687 0.4907 0.152 Uiso 1 1 calc R
H20B H 0.7007 -0.1000 0.3721 0.152 Uiso 1 1 calc R
H20C H 0.6186 -0.0908 0.3643 0.152 Uiso 1 1 calc R
C21 C 0.6897(6) -0.0532(5) 0.7633(11) 0.062(3) Uani 1 1 d .
HC21 H 0.6411 -0.0555 0.7487 0.075 Uiso 1 1 calc R
C22 C 0.7271(6) -0.0858(5) 0.8484(12) 0.070(4) Uani 1 1 d .
HC22 H 0.7108 -0.1144 0.9010 0.085 Uiso 1 1 calc R
C23 C 0.7943(6) -0.0666(5) 0.8381(12) 0.065(4) Uani 1 1 d .
HC23 H 0.8327 -0.0807 0.8869 0.078 Uiso 1 1 calc R
C24 C 0.5558(6) -0.2314(4) 0.9608(11) 0.049(3) Uani 1 1 d .
C25 C 0.5139(5) -0.2615(4) 1.0462(12) 0.055(3) Uani 1 1 d .
HC25 H 0.4727 -0.2763 1.0093 0.067 Uiso 1 1 calc R
C26 C 0.5299(7) -0.2713(5) 1.1855(13) 0.071(4) Uani 1 1 d .
HC26 H 0.5001 -0.2928 1.2379 0.086 Uiso 1 1 calc R
C27 C 0.5899(7) -0.2494(5) 1.2461(12) 0.070(4) Uani 1 1 d .
HC27 H 0.6014 -0.2556 1.3387 0.084 Uiso 1 1 calc R
C28 C 0.6309(6) -0.2184(5) 1.1646(13) 0.073(4) Uani 1 1 d .
HC28 H 0.6705 -0.2019 1.2032 0.088 Uiso 1 1 calc R
C29 C 0.6158(6) -0.2105(5) 1.0259(12) 0.073(4) Uani 1 1 d .
HC29 H 0.6472 -0.1904 0.9734 0.088 Uiso 1 1 calc R
C30 C 0.5243(5) -0.1547(4) 0.7718(13) 0.049(3) Uani 1 1 d .
C31 C 0.5134(6) -0.1173(5) 0.8753(13) 0.068(4) Uani 1 1 d .
HC31 H 0.5190 -0.1282 0.9669 0.082 Uiso 1 1 calc R
C32 C 0.4949(6) -0.0652(6) 0.8509(17) 0.095(5) Uani 1 1 d .
HC32 H 0.4875 -0.0423 0.9255 0.114 Uiso 1 1 calc R
C33 C 0.4872(6) -0.0464(6) 0.7200(19) 0.089(5) Uani 1 1 d .
HC33 H 0.4750 -0.0109 0.7038 0.107 Uiso 1 1 calc R
C34 C 0.4978(6) -0.0812(6) 0.6113(15) 0.082(4) Uani 1 1 d .
HC34 H 0.4945 -0.0692 0.5202 0.098 Uiso 1 1 calc R
C35 C 0.5134(5) -0.1338(5) 0.6391(14) 0.067(4) Uani 1 1 d .
HC35 H 0.5170 -0.1571 0.5643 0.080 Uiso 1 1 calc R
C36 C 0.4696(5) -0.2501(4) 0.7339(11) 0.050(3) Uani 1 1 d .
C37 C 0.4039(6) -0.2422(4) 0.7960(10) 0.056(3) Uani 1 1 d .
HC37 H 0.4009 -0.2192 0.8716 0.067 Uiso 1 1 calc R
C38 C 0.3433(5) -0.2672(5) 0.7490(12) 0.064(3) Uani 1 1 d .
HC38 H 0.3006 -0.2615 0.7940 0.076 Uiso 1 1 calc R
C39 C 0.3456(7) -0.3005(5) 0.6364(13) 0.075(4) Uani 1 1 d .
HC39 H 0.3047 -0.3179 0.6064 0.090 Uiso 1 1 calc R
C40 C 0.4081(6) -0.3084(5) 0.5678(14) 0.102(5) Uani 1 1 d .
HC40 H 0.4101 -0.3294 0.4883 0.122 Uiso 1 1 calc R
C41 C 0.4684(6) -0.2836(5) 0.6219(11) 0.072(4) Uani 1 1 d .
HC41 H 0.5113 -0.2904 0.5783 0.087 Uiso 1 1 calc R
C42 C 0.6125(6) -0.2361(5) 0.7137(11) 0.051(3) Uani 1 1 d .
C43 C 0.6331(6) -0.2896(5) 0.7102(10) 0.058(3) Uani 1 1 d .
HC43 H 0.6028 -0.3149 0.7482 0.069 Uiso 1 1 calc R
C44 C 0.6968(7) -0.3076(5) 0.6531(11) 0.075(4) Uani 1 1 d .
HC44 H 0.7081 -0.3438 0.6519 0.090 Uiso 1 1 calc R
C45 C 0.7417(6) -0.2703(6) 0.5992(13) 0.080(4) Uani 1 1 d .
HC45 H 0.7850 -0.2811 0.5631 0.096 Uiso 1 1 calc R
C46 C 0.7236(7) -0.2177(6) 0.5979(14) 0.103(5) Uani 1 1 d .
HC46 H 0.7536 -0.1927 0.5575 0.124 Uiso 1 1 calc R
C47 C 0.6603(6) -0.2011(5) 0.6569(11) 0.066(4) Uani 1 1 d .
HC47 H 0.6498 -0.1648 0.6580 0.080 Uiso 1 1 calc R

loop_
_atom_site_aniso_label
_atom_site_aniso_U_11
_atom_site_aniso_U_22
_atom_site_aniso_U_33
_atom_site_aniso_U_23
_atom_site_aniso_U_13
_atom_site_aniso_U_12
Zn 0.0362(7) 0.0623(9) 0.0551(9) 0.0094(8) 0.0022(6) 0.0054(7)
Cu 0.0377(8) 0.0486(8) 0.0540(9) 0.0020(8) 0.0029(6) 0.0015(7)
S1 0.061(2) 0.090(3) 0.077(2) 0.002(2) -0.0079(19) 0.025(2)
S2 0.0441(18) 0.068(2) 0.084(2) 0.021(2) -0.0021(17) 0.0062(17)
O1 0.035(4) 0.073(6) 0.086(6) 0.044(5) 0.001(4) -0.004(4)
B 0.044(8) 0.037(9) 0.056(10) 0.008(7) 0.006(7) -0.010(7)
N1 0.037(5) 0.042(6) 0.055(6) 0.012(5) -0.011(5) -0.005(5)
N2 0.060(7) 0.047(7) 0.053(6) 0.009(5) -0.001(5) -0.001(5)
N3 0.035(5) 0.050(6) 0.057(6) 0.007(5) 0.001(5) -0.006(5)
N4 0.039(6) 0.089(10) 0.054(8) 0.003(7) 0.002(5) 0.016(6)
N5 0.046(6) 0.084(9) 0.038(7) -0.004(7) -0.005(5) 0.012(6)
N6 0.047(6) 0.078(8) 0.052(7) 0.012(6) 0.002(5) 0.018(6)
N7 0.074(8) 0.094(9) 0.050(7) 0.024(7) 0.007(6) 0.026(7)
N8 0.064(7) 0.080(8) 0.041(6) 0.009(6) -0.005(5) 0.007(6)
C1 0.103(11) 0.126(13) 0.111(11) 0.041(10) -0.003(9) 0.060(10)
C2 0.053(7) 0.050(7) 0.052(7) -0.013(7) -0.009(6) 0.022(7)
C3 0.050(8) 0.063(10) 0.055(8) -0.010(7) -0.009(6) 0.017(7)
C4 0.034(7) 0.063(9) 0.128(12) -0.026(9) -0.026(7) 0.003(7)
C5 0.032(7) 0.078(10) 0.110(11) -0.002(9) -0.008(7) 0.005(7)
C6 0.057(8) 0.058(9) 0.081(10) 0.004(7) 0.005(7) -0.007(7)
C7 0.043(7) 0.059(9) 0.054(8) -0.014(6) -0.007(6) 0.000(7)
C8 0.047(7) 0.059(9) 0.064(8) 0.012(7) -0.002(6) -0.014(6)
C9 0.040(8) 0.115(13) 0.099(11) 0.041(9) -0.010(8) -0.001(8)
C10 0.053(8) 0.080(10) 0.069(9) 0.010(7) -0.003(7) -0.003(7)
C11 0.100(11) 0.074(10) 0.066(10) 0.012(8) 0.010(8) 0.034(9)
C12 0.142(14) 0.131(15) 0.093(12) 0.006(11) 0.044(10) 0.107(12)
C13 0.128(15) 0.20(2) 0.062(11) 0.039(12) 0.042(10) 0.051(14)
C14 0.064(10) 0.164(16) 0.059(10) -0.022(10) -0.004(8) 0.066(10)
C15 0.051(8) 0.098(12) 0.062(10) 0.030(9) 0.000(7) 0.013(8)
C16 0.050(8) 0.144(15) 0.042(10) 0.012(11) -0.001(7) 0.034(10)
C17 0.110(12) 0.176(16) 0.093(12) 0.020(11) 0.011(9) 0.033(11)
C18 0.056(8) 0.104(13) 0.070(11) -0.003(11) 0.012(7) 0.023(9)
C19 0.040(7) 0.098(15) 0.069(12) -0.001(10) 0.012(7) 0.006(8)
C20 0.079(10) 0.116(13) 0.110(12) 0.004(11) 0.004(9) -0.010(9)
C21 0.048(8) 0.061(9) 0.079(9) 0.013(7) 0.009(7) -0.018(7)
C22 0.052(9) 0.077(10) 0.083(10) 0.020(8) 0.012(7) -0.006(8)
C23 0.035(7) 0.071(9) 0.088(10) 0.024(8) -0.003(7) -0.010(7)
C24 0.049(7) 0.040(7) 0.058(8) -0.003(6) 0.017(7) 0.001(6)
C25 0.056(8) 0.054(9) 0.057(9) -0.006(7) 0.007(7) 0.000(6)
C26 0.092(11) 0.070(10) 0.052(9) 0.009(8) 0.022(8) 0.000(8)
C27 0.092(11) 0.073(10) 0.047(9) 0.002(8) 0.002(8) 0.028(8)
C28 0.063(9) 0.108(12) 0.049(9) 0.003(8) -0.004(7) 0.010(8)
C29 0.064(9) 0.097(11) 0.059(10) 0.011(8) 0.008(7) -0.030(8)
C30 0.035(7) 0.050(9) 0.061(9) 0.002(7) 0.016(6) -0.009(6)
C31 0.075(9) 0.050(9) 0.079(10) 0.001(8) 0.025(7) 0.001(7)
C32 0.069(10) 0.060(12) 0.156(16) 0.003(11) 0.031(10) 0.015(8)
C33 0.037(7) 0.057(11) 0.173(18) 0.028(12) 0.012(10) 0.021(8)
C34 0.042(8) 0.077(12) 0.126(14) 0.020(11) 0.000(8) -0.001(8)
C35 0.041(7) 0.050(9) 0.109(12) 0.004(8) -0.005(7) -0.009(7)
C36 0.045(7) 0.054(8) 0.052(8) 0.001(6) 0.019(6) -0.013(6)
C37 0.060(8) 0.064(9) 0.043(8) 0.002(6) -0.003(7) -0.004(7)
C38 0.033(7) 0.090(10) 0.069(9) 0.017(8) 0.006(7) -0.004(7)
C39 0.069(10) 0.066(10) 0.090(11) -0.019(8) -0.013(8) -0.025(8)
C40 0.043(8) 0.153(14) 0.110(12) -0.064(10) 0.000(9) -0.014(9)
C41 0.052(8) 0.102(11) 0.063(9) -0.036(8) 0.005(7) 0.001(8)
C42 0.059(8) 0.041(8) 0.054(8) -0.001(6) -0.001(6) -0.014(7)
C43 0.065(9) 0.058(9) 0.051(8) -0.005(7) 0.017(7) 0.002(7)
C44 0.104(11) 0.062(9) 0.060(9) -0.003(8) 0.016(8) 0.009(9)
C45 0.049(8) 0.113(13) 0.078(10) 0.004(10) 0.032(7) 0.024(9)
C46 0.082(11) 0.097(13) 0.131(13) 0.018(11) 0.046(10) -0.001(10)
C47 0.053(8) 0.063(9) 0.083(10) -0.002(7) 0.029(7) -0.003(7)

loop_
_atom_type_symbol
_atom_type_description
_atom_type_scat_dispersion_real
_atom_type_scat_dispersion_imag
_atom_type_scat_source
C C 0.0033 0.0016 'International Tables Vol C Tables 4.2.6.8 and 6.1.1.4'
H H 0.0000 0.0000 'International Tables Vol C Tables 4.2.6.8 and 6.1.1.4'
B B 0.0013 0.0007 'International Tables Vol C Tables 4.2.6.8 and 6.1.1.4'
Cu Cu 0.3201 1.2651 'International Tables Vol C Tables 4.2.6.8 and 6.1.1.4'
N N 0.0061 0.0033 'International Tables Vol C Tables 4.2.6.8 and 6.1.1.4'
O O 0.0106 0.0060 'International Tables Vol C Tables 4.2.6.8 and 6.1.1.4'
S S 0.1246 0.1234 'International Tables Vol C Tables 4.2.6.8 and 6.1.1.4'
Zn Zn 0.2839 1.4301 'International Tables Vol C Tables 4.2.6.8 and 6.1.1.4'

loop_
_geom_angle_atom_site_label_1
_geom_angle_atom_site_label_2
_geom_angle_atom_site_label_3
_geom_angle
O1 Zn N1 89.4(3)
O1 Zn N4 112.8(3)
N1 Zn N4 113.4(4)
O1 Zn N8 121.0(3)
N1 Zn N8 109.3(4)
N4 Zn N8 109.6(4)
O1 Zn N6 76.6(3)
N1 Zn N6 165.3(3)
N4 Zn N6 77.1(4)
N8 Zn N6 74.9(4)
O1 Cu N3 84.3(3)
O1 Cu N2 87.3(3)
N3 Cu N2 171.2(4)
O1 Cu S2 176.3(2)
N3 Cu S2 96.6(3)
N2 Cu S2 91.9(3)
C2 S1 C1 105.5(5)
C2 S2 Cu 109.3(4)
C9 O1 Cu 114.5(6)
C9 O1 Zn 122.3(6)
Cu O1 Zn 122.7(4)
C30 B C42 111.3(9)
C30 B C36 106.4(9)
C42 B C36 111.7(9)
C30 B C24 110.8(9)
C42 B C24 104.8(8)
C36 B C24 111.9(8)
C21 N1 N2 106.7(8)
C21 N1 Zn 135.8(8)
N2 N1 Zn 117.4(7)
C23 N2 N1 106.2(8)
C23 N2 Cu 130.7(8)
N1 N2 Cu 122.9(7)
C7 N3 C8 118.3(9)
C7 N3 Cu 130.7(8)
C8 N3 Cu 111.0(6)
C19 N4 N5 103.5(10)
C19 N4 Zn 135.8(11)
N5 N4 Zn 115.9(9)
C16 N5 N4 111.3(11)
C16 N5 C15 128.9(13)
N4 N5 C15 118.4(10)
C11 N6 C15 113.8(9)
C11 N6 C10 115.5(10)
C15 N6 C10 114.2(9)
C11 N6 Zn 105.1(7)
C15 N6 Zn 103.5(7)
C10 N6 Zn 102.9(6)
C12 N7 N8 112.3(11)
C12 N7 C11 128.0(13)
N8 N7 C11 119.2(10)
N7 N8 C14 107.2(10)
N7 N8 Zn 119.5(8)
C14 N8 Zn 132.4(10)
C3 C2 S2 126.2(8)
C3 C2 S1 116.0(8)
S2 C2 S1 117.7(7)
C2 C3 C7 129.3(11)
C2 C3 C4 121.4(10)
C7 C3 C4 109.3(10)
C5 C4 C3 103.6(9)
C4 C5 C6 106.8(9)
C7 C6 C5 104.5(9)
N3 C7 C3 126.7(11)
N3 C7 C6 123.8(10)
C3 C7 C6 109.5(10)
N3 C8 C9 109.8(9)
O1 C9 C10 118.4(10)
O1 C9 C8 114.4(10)
C10 C9 C8 114.8(10)
C9 C10 N6 110.0(9)
N6 C11 N7 111.3(10)
N7 C12 C13 103.0(13)
C14 C13 C12 111.4(14)
C13 C14 N8 106.1(14)
N6 C15 N5 109.8(9)
C18 C16 N5 106.9(13)
C18 C16 C17 133.6(16)
N5 C16 C17 119.5(16)
C16 C18 C19 106.3(14)
N4 C19 C18 112.1(14)
N4 C19 C20 121.5(14)
C18 C19 C20 126.5(15)
N1 C21 C22 111.3(10)
C21 C22 C23 103.1(11)
N2 C23 C22 112.7(10)
C25 C24 C29 113.9(10)
C25 C24 B 126.3(10)
C29 C24 B 119.8(10)
C24 C25 C26 123.6(11)
C27 C26 C25 120.5(11)
C28 C27 C26 116.9(12)
C27 C28 C29 122.0(12)
C28 C29 C24 123.0(11)
C31 C30 C35 112.7(11)
C31 C30 B 126.3(12)
C35 C30 B 120.7(11)
C32 C31 C30 123.9(13)
C33 C32 C31 121.1(15)
C32 C33 C34 118.3(15)
C35 C34 C33 119.2(14)
C34 C35 C30 124.6(13)
C41 C36 C37 114.7(10)
C41 C36 B 125.6(10)
C37 C36 B 119.7(10)
C38 C37 C36 122.2(10)
C39 C38 C37 120.4(11)
C38 C39 C40 120.1(11)
C39 C40 C41 117.4(12)
C36 C41 C40 125.2(11)
C47 C42 C43 114.6(11)
C47 C42 B 124.2(10)
C43 C42 B 120.9(10)
C42 C43 C44 124.0(11)
C45 C44 C43 118.0(11)
C46 C45 C44 120.4(12)
C45 C46 C47 120.1(12)
C42 C47 C46 122.8(12)

loop_
_geom_bond_atom_site_label_1
_geom_bond_atom_site_label_2
_geom_bond_distance
Zn O1 1.929(6)
Zn N1 1.991(8)
Zn N4 2.012(9)
Zn N8 2.042(9)
Zn N6 2.445(8)
Cu O1 1.921(6)
Cu N3 1.946(7)
Cu N2 1.990(8)
Cu S2 2.228(3)
S1 C2 1.758(10)
S1 C1 1.767(11)
S2 C2 1.726(11)
O1 C9 1.318(11)
B C30 1.620(14)
B C42 1.640(14)
B C36 1.656(14)
B C24 1.670(14)
N1 C21 1.335(11)
N1 N2 1.374(9)
N2 C23 1.308(11)
N3 C7 1.301(10)
N3 C8 1.460(10)
N4 C19 1.329(13)
N4 N5 1.374(11)
N5 C16 1.351(14)
N5 C15 1.461(12)
N6 C11 1.437(12)
N6 C15 1.440(12)
N6 C10 1.490(11)
N7 C12 1.359(13)
N7 N8 1.360(11)
N7 C11 1.456(13)
N8 C14 1.381(13)
C2 C3 1.367(12)
C3 C7 1.414(13)
C3 C4 1.536(13)
C4 C5 1.506(13)
C5 C6 1.517(11)
C6 C7 1.515(12)
C8 C9 1.477(12)
C9 C10 1.474(12)
C12 C13 1.403(17)
C13 C14 1.363(17)
C16 C18 1.345(15)
C16 C17 1.526(15)
C18 C19 1.373(15)
C19 C20 1.488(15)
C21 C22 1.352(12)
C22 C23 1.361(12)
C24 C25 1.372(12)
C24 C29 1.393(12)
C25 C26 1.396(13)
C26 C27 1.384(13)
C27 C28 1.351(13)
C28 C29 1.380(12)
C30 C31 1.384(13)
C30 C35 1.396(13)
C31 C32 1.369(14)
C32 C33 1.354(15)
C33 C34 1.378(15)
C34 C35 1.373(14)
C36 C41 1.366(12)
C36 C37 1.396(12)
C37 C38 1.378(12)
C38 C39 1.369(13)
C39 C40 1.371(14)
C40 C41 1.395(13)
C42 C47 1.374(12)
C42 C43 1.393(12)
C43 C44 1.399(13)
C44 C45 1.365(14)
C45 C46 1.360(14)
C46 C47 1.392(14)

loop_
_geom_torsion_atom_site_label_1
_geom_torsion_atom_site_label_2
_geom_torsion_atom_site_label_3
_geom_torsion_atom_site_label_4
_geom_torsion
O1 Cu S2 C2 115(3)
N3 Cu S2 C2 10.7(4)
N2 Cu S2 C2 -167.1(4)
N3 Cu O1 C9 -9.3(8)
N2 Cu O1 C9 168.1(9)
S2 Cu O1 C9 -114(3)
N3 Cu O1 Zn 179.4(5)
N2 Cu O1 Zn -3.3(4)
S2 Cu O1 Zn 75(3)
N1 Zn O1 C9 -169.8(10)
N4 Zn O1 C9 75.0(10)
N8 Zn O1 C9 -57.5(10)
N6 Zn O1 C9 5.5(9)
N1 Zn O1 Cu 0.9(4)
N4 Zn O1 Cu -114.2(5)
N8 Zn O1 Cu 113.2(5)
N6 Zn O1 Cu 176.2(5)
O1 Zn N1 C21 -179.9(10)
N4 Zn N1 C21 -65.2(11)
N8 Zn N1 C21 57.3(11)
N6 Zn N1 C21 161.6(11)
O1 Zn N1 N2 3.4(6)
N4 Zn N1 N2 118.0(6)
N8 Zn N1 N2 -119.5(6)
N6 Zn N1 N2 -15.2(16)
C21 N1 N2 C23 0.1(11)
Zn N1 N2 C23 177.8(7)
C21 N1 N2 Cu 175.5(6)
Zn N1 N2 Cu -6.9(9)
O1 Cu N2 C23 -179.8(10)
N3 Cu N2 C23 -162.2(19)
S2 Cu N2 C23 3.8(9)
O1 Cu N2 N1 6.1(7)
N3 Cu N2 N1 24(3)
S2 Cu N2 N1 -170.3(7)
O1 Cu N3 C7 175.0(9)
N2 Cu N3 C7 157.3(19)
S2 Cu N3 C7 -8.6(9)
O1 Cu N3 C8 -6.3(6)
N2 Cu N3 C8 -24(3)
S2 Cu N3 C8 170.1(6)
O1 Zn N4 C19 89.3(12)
N1 Zn N4 C19 -10.4(12)
N8 Zn N4 C19 -132.7(11)
N6 Zn N4 C19 158.6(12)
O1 Zn N4 N5 -61.2(8)
N1 Zn N4 N5 -160.9(6)
N8 Zn N4 N5 76.7(7)
N6 Zn N4 N5 8.1(7)
C19 N4 N5 C16 0.2(11)
Zn N4 N5 C16 159.5(7)
C19 N4 N5 C15 167.9(9)
Zn N4 N5 C15 -32.7(11)
O1 Zn N6 C11 -108.0(7)
N1 Zn N6 C11 -88.9(14)
N4 Zn N6 C11 134.5(7)
N8 Zn N6 C11 19.8(7)
O1 Zn N6 C15 132.4(7)
N1 Zn N6 C15 151.5(11)
N4 Zn N6 C15 14.9(6)
N8 Zn N6 C15 -99.8(7)
O1 Zn N6 C10 13.3(6)
N1 Zn N6 C10 32.3(16)
N4 Zn N6 C10 -104.3(7)
N8 Zn N6 C10 141.0(7)
C12 N7 N8 C14 2.1(14)
C11 N7 N8 C14 174.4(10)
C12 N7 N8 Zn 172.7(8)
C11 N7 N8 Zn -15.1(13)
O1 Zn N8 N7 60.5(8)
N1 Zn N8 N7 161.9(7)
N4 Zn N8 N7 -73.4(8)
N6 Zn N8 N7 -3.3(7)
O1 Zn N8 C14 -131.8(9)
N1 Zn N8 C14 -30.4(11)
N4 Zn N8 C14 94.3(10)
N6 Zn N8 C14 164.4(11)
Cu S2 C2 C3 -10.2(10)
Cu S2 C2 S1 173.2(4)
C1 S1 C2 C3 178.2(8)
C1 S1 C2 S2 -4.8(8)
S2 C2 C3 C7 2.4(17)
S1 C2 C3 C7 179.1(9)
S2 C2 C3 C4 -178.1(8)
S1 C2 C3 C4 -1.4(13)
C2 C3 C4 C5 163.6(10)
C7 C3 C4 C5 -16.7(12)
C3 C4 C5 C6 24.7(12)
C4 C5 C6 C7 -23.8(12)
C8 N3 C7 C3 -176.9(9)
Cu N3 C7 C3 1.8(16)
C8 N3 C7 C6 5.5(15)
Cu N3 C7 C6 -175.9(7)
C2 C3 C7 N3 3.8(18)
C4 C3 C7 N3 -175.8(10)
C2 C3 C7 C6 -178.3(10)
C4 C3 C7 C6 2.1(12)
C5 C6 C7 N3 -168.7(10)
C5 C6 C7 C3 13.4(12)
C7 N3 C8 C9 -162.3(9)
Cu N3 C8 C9 18.8(11)
Cu O1 C9 C10 163.1(8)
Zn O1 C9 C10 -25.5(16)
Cu O1 C9 C8 22.8(14)
Zn O1 C9 C8 -165.8(7)
N3 C8 C9 O1 -27.3(14)
N3 C8 C9 C10 -169.0(10)
O1 C9 C10 N6 36.7(16)
C8 C9 C10 N6 176.8(10)
C11 N6 C10 C9 86.7(12)
C15 N6 C10 C9 -138.6(11)
Zn N6 C10 C9 -27.2(11)
C15 N6 C11 N7 80.6(11)
C10 N6 C11 N7 -144.5(9)
Zn N6 C11 N7 -32.0(10)
C12 N7 C11 N6 -154.9(12)
N8 N7 C11 N6 34.2(14)
N8 N7 C12 C13 -1.2(16)
C11 N7 C12 C13 -172.6(12)
N7 C12 C13 C14 -0.1(19)
C12 C13 C14 N8 1.4(18)
N7 N8 C14 C13 -2.1(14)
Zn N8 C14 C13 -170.9(9)
C11 N6 C15 N5 -146.6(10)
C10 N6 C15 N5 77.9(11)
Zn N6 C15 N5 -33.1(9)
C16 N5 C15 N6 -148.0(11)
N4 N5 C15 N6 46.7(12)
N4 N5 C16 C18 -0.6(13)
C15 N5 C16 C18 -166.7(10)
N4 N5 C16 C17 -179.4(9)
C15 N5 C16 C17 14.5(17)
N5 C16 C18 C19 0.8(14)
C17 C16 C18 C19 179.4(12)
N5 N4 C19 C18 0.4(12)
Zn N4 C19 C18 -152.6(9)
N5 N4 C19 C20 179.4(10)
Zn N4 C19 C20 26.5(17)
C16 C18 C19 N4 -0.8(15)
C16 C18 C19 C20 -179.8(11)
N2 N1 C21 C22 -0.9(13)
Zn N1 C21 C22 -177.9(7)
N1 C21 C22 C23 1.2(14)
N1 N2 C23 C22 0.7(13)
Cu N2 C23 C22 -174.2(8)
C21 C22 C23 N2 -1.2(14)
C30 B C24 C25 113.3(11)
C42 B C24 C25 -126.5(11)
C36 B C24 C25 -5.3(15)
C30 B C24 C29 -65.7(12)
C42 B C24 C29 54.4(12)
C36 B C24 C29 175.6(10)
C29 C24 C25 C26 -0.7(16)
B C24 C25 C26 -179.9(10)
C24 C25 C26 C27 1.4(18)
C25 C26 C27 C28 0.3(18)
C26 C27 C28 C29 -2.6(18)
C27 C28 C29 C24 3.4(19)
C25 C24 C29 C28 -1.6(17)
B C24 C29 C28 177.6(10)
C42 B C30 C31 -126.0(11)
C36 B C30 C31 112.0(12)
C24 B C30 C31 -9.9(14)
C42 B C30 C35 60.4(13)
C36 B C30 C35 -61.5(12)
C24 B C30 C35 176.6(9)
C35 C30 C31 C32 -0.8(16)
B C30 C31 C32 -174.8(11)
C30 C31 C32 C33 -1(2)
C31 C32 C33 C34 1(2)
C32 C33 C34 C35 2.1(19)
C33 C34 C35 C30 -4.5(18)
C31 C30 C35 C34 3.7(16)
B C30 C35 C34 178.1(10)
C30 B C36 C41 114.8(12)
C42 B C36 C41 -6.9(15)
C24 B C36 C41 -124.0(11)
C30 B C36 C37 -62.4(12)
C42 B C36 C37 175.9(9)
C24 B C36 C37 58.8(13)
C41 C36 C37 C38 1.3(16)
B C36 C37 C38 178.8(10)
C36 C37 C38 C39 -1.2(17)
C37 C38 C39 C40 -1.3(19)
C38 C39 C40 C41 3(2)
C37 C36 C41 C40 0.9(18)
B C36 C41 C40 -176.4(12)
C39 C40 C41 C36 -3(2)
C30 B C42 C47 11.0(15)
C36 B C42 C47 129.8(11)
C24 B C42 C47 -108.8(12)
C30 B C42 C43 -175.2(10)
C36 B C42 C43 -56.4(13)
C24 B C42 C43 65.0(12)
C47 C42 C43 C44 -0.6(16)
B C42 C43 C44 -175.0(10)
C42 C43 C44 C45 1.0(18)
C43 C44 C45 C46 -2(2)
C44 C45 C46 C47 3(2)
C43 C42 C47 C46 1.4(17)
B C42 C47 C46 175.5(11)
C45 C46 C47 C42 -2(2)
